data_8106344
loop_
_publ_author_name
'Sun, Wei'
'Zuo, Li-Min'
'Zhao, Ting'
'Zhu, Zhi-Ling'
'Liu, Yong-Hua'
'Shan, Guang-Zhi'

_publ_section_title
;
 Crystal structure of N-(4-chlorophenyl)-2-(2,6-dichlorophenyl)acetamide,
 C14H10Cl3NO
;
_journal_issue 5
_journal_name_full 'Zeitschrift f\"ur Kristallographie - New Crystal Structures'
_journal_page_first 913
_journal_page_last 914
_journal_paper_doi 10.1515/ncrs-2018-0096
_journal_volume 233
_journal_year 2018
_chemical_formula_moiety 'C14 H10 Cl3 N O'
_chemical_formula_sum 'C14 H10 Cl3 N O'
_chemical_formula_weight 314.58
_space_group_crystal_system monoclinic
_space_group_IT_number 14
_space_group_name_Hall '-P 2yn'
_space_group_name_H-M_alt 'P 1 21/n 1'
_atom_sites_solution_hydrogens geom
_atom_sites_solution_primary direct
_cell_angle_alpha 90
_cell_angle_beta 100.7371(14)
_cell_angle_gamma 90
_cell_formula_units_Z 8
_cell_length_a 13.7865(2)
_cell_length_b 13.0725(2)
_cell_length_c 15.9606(2)
_cell_measurement_reflns_used 8025
_cell_measurement_temperature 293(2)
_cell_measurement_theta_max 66.5950
_cell_measurement_theta_min 3.8990
_cell_volume 2826.12(7)
_computing_cell_refinement 'CrysAlisPro 1.171.39.32a (Rigaku OD, 2017) [6]'
_computing_data_collection 'CrysAlisPro 1.171.39.32a (Rigaku OD, 2017) [6]'
_computing_data_reduction 'CrysAlisPro 1.171.39.32a (Rigaku OD, 2017) [6]'
_computing_molecular_graphics 'Bruker SHELXTL [7]'
_computing_publication_material 'Olex2 (Dolomanov et al., 2009) [4]'
_computing_structure_refinement 'ShelXL (Sheldrick, 2015) [5]'
_computing_structure_solution 'ShelXS (Sheldrick, 2008) [5]'
_diffrn_ambient_temperature 293(2)
_diffrn_detector 'CCD plate'
_diffrn_detector_area_resol_mean 10.4674
_diffrn_detector_type Atlas
_diffrn_measured_fraction_theta_full 0.979
_diffrn_measured_fraction_theta_max 0.996
_diffrn_measurement_details
;
List of Runs (angles in degrees, time in seconds):

  # Type    Start    End  Width  t~exp~   \w     \q     \k     \f   Frames
--------------------------------------------------------------------------
  1  \w    -24.00 104.00   1.00    9.79    --   42.20   0.00 -30.00  128
  2  \w     35.00  94.00   1.00    9.79    --   42.20-125.00 -30.00   59
  3  \w    131.00 166.00   1.00   39.17    --   92.50  30.00   0.00   35
  4  \w     74.00 109.00   1.00   39.17    --   92.50 125.00  90.00   35
  5  \w    131.00 165.00   1.00   39.17    --   92.50 125.00  90.00   34
  6  \w     17.00  60.00   1.00   39.17    --   92.50 -93.00-107.27   43
  7  \w     47.00  96.00   1.00   39.17    --   92.50 -77.00 120.00   49
  8  \w     81.00 120.00   1.00   39.17    --   92.50 -30.00  60.00   39
  9  \w    100.00 125.00   1.00   39.17    --   92.50 -77.00 120.00   25
 10  \w     11.00  61.00   1.00   39.17    --   92.50 -86.00-174.71   50
 11  \w     74.00 127.00   1.00   39.17    --   92.50 125.00 150.00   53
 12  \w     95.00 130.00   1.00   39.17    --   92.50 -93.00-107.27   35
 13  \w     10.00  73.00   1.00   39.17    --   92.50 -87.00  71.92   63
 14  \w     17.00  69.00   1.00   39.17    --   92.50 -30.00  60.00   52
 15  \w     14.00  75.00   1.00   39.17    --   92.50 -95.00  60.00   61
 16  \w     41.00 129.00   1.00   39.17    --   92.50 -92.00-162.10   88
 17  \w     81.00 121.00   1.00   39.17    --   92.50  61.00   0.00   40
 18  \w     27.00  53.00   1.00   39.17    --   92.50-125.00  90.00   26
 19  \w     75.00 109.00   1.00   39.17    --   92.50  45.00 -60.00   34
 20  \w     83.00 115.00   1.00   39.17    --   92.50 -71.00-142.06   32
 21  \w     81.00 106.00   1.00   39.17    --   92.50 -84.00 -24.94   25
 22  \w     76.00 103.00   1.00   39.17    --   92.50 -93.00-126.43   27
 23  \w     11.00  36.00   1.00   39.17    --   92.50 -13.00  75.39   25
 24  \w     70.00  96.00   1.00   39.17    --   92.50 -13.00  75.39   26
 25  \w     64.00 119.00   1.00   39.17    --   92.50  30.00   0.00   55
;
_diffrn_measurement_device 'four-circle diffractometer'
_diffrn_measurement_device_type 'Xcalibur, Atlas, Gemini ultra'
_diffrn_measurement_method '\w scans'
_diffrn_orient_matrix_type 'CrysAlisPro convention (1999,Acta A55,543-557)'
_diffrn_orient_matrix_UB_11 0.0254776000
_diffrn_orient_matrix_UB_12 0.0702929000
_diffrn_orient_matrix_UB_13 -0.0703087000
_diffrn_orient_matrix_UB_21 0.0364647000
_diffrn_orient_matrix_UB_22 -0.0933887000
_diffrn_orient_matrix_UB_23 -0.0443134000
_diffrn_orient_matrix_UB_31 -0.1046264000
_diffrn_orient_matrix_UB_32 -0.0153089000
_diffrn_orient_matrix_UB_33 -0.0523810000
_diffrn_radiation_monochromator mirror
_diffrn_radiation_probe x-ray
_diffrn_radiation_type CuK\a
_diffrn_radiation_wavelength 1.54184
_diffrn_reflns_av_R_equivalents 0.0340
_diffrn_reflns_av_unetI/netI 0.0237
_diffrn_reflns_Laue_measured_fraction_full 0.979
_diffrn_reflns_Laue_measured_fraction_max 0.996
_diffrn_reflns_limit_h_max 14
_diffrn_reflns_limit_h_min -16
_diffrn_reflns_limit_k_max 15
_diffrn_reflns_limit_k_min -15
_diffrn_reflns_limit_l_max 18
_diffrn_reflns_limit_l_min -19
_diffrn_reflns_number 21143
_diffrn_reflns_point_group_measured_fraction_full 0.979
_diffrn_reflns_point_group_measured_fraction_max 0.996
_diffrn_reflns_theta_full 67.684
_diffrn_reflns_theta_max 66.788
_diffrn_reflns_theta_min 3.895
_diffrn_source 'fine-focus sealed X-ray tube'
_diffrn_source_type 'Enhance Ultra (Cu) X-ray Source'
_exptl_absorpt_coefficient_mu 5.792
_exptl_absorpt_correction_T_max 1.00000
_exptl_absorpt_correction_T_min 0.60328
_exptl_absorpt_correction_type multi-scan
_exptl_absorpt_process_details
;
CrysAlisPro 1.171.39.32a (Rigaku Oxford Diffraction, 2017)
Empirical absorption correction using spherical harmonics,
 implemented in SCALE3 ABSPACK scaling algorithm.
;
_exptl_crystal_colour 'clear light colourless'
_exptl_crystal_colour_lustre clear
_exptl_crystal_colour_modifier light
_exptl_crystal_colour_primary colourless
_exptl_crystal_density_diffrn 1.479
_exptl_crystal_description needle
_exptl_crystal_F_000 1280
_exptl_crystal_size_max 0.25
_exptl_crystal_size_mid 0.08
_exptl_crystal_size_min 0.07
_refine_diff_density_max 0.951
_refine_diff_density_min -0.737
_refine_diff_density_rms 0.063
_refine_ls_extinction_coef .
_refine_ls_extinction_method none
_refine_ls_goodness_of_fit_ref 1.073
_refine_ls_hydrogen_treatment constr
_refine_ls_matrix_type full
_refine_ls_number_parameters 343
_refine_ls_number_reflns 5011
_refine_ls_number_restraints 0
_refine_ls_restrained_S_all 1.073
_refine_ls_R_factor_all 0.0827
_refine_ls_R_factor_gt 0.0662
_refine_ls_shift/su_max 0.000
_refine_ls_shift/su_mean 0.000
_refine_ls_structure_factor_coef Fsqd
_refine_ls_weighting_details
;
 w=1/[\s^2^(Fo^2^)+(0.0946P)^2^+2.6048P]
 where P=(Fo^2^+2Fc^2^)/3
;
_refine_ls_weighting_scheme calc
_refine_ls_wR_factor_gt 0.1818
_refine_ls_wR_factor_ref 0.1980
_reflns_Friedel_coverage 0.000
_reflns_Friedel_fraction_full .
_reflns_Friedel_fraction_max .
_reflns_number_gt 3840
_reflns_number_total 5011
_reflns_threshold_expression 'I > 2\s(I)'
_cod_data_source_file suppl_ncrs-2018-0096_suppl.cif
_cod_data_source_block sl-f
_cod_original_cell_volume 2826.11(7)
_cod_database_code 8106344
_shelx_space_group_comment
;
The symmetry employed for this shelxl refinement is uniquely defined
by the following loop, which should always be used as a source of
symmetry information in preference to the above space-group names.
They are only intended as comments.
;
_shelx_estimated_absorpt_t_max 0.687
_shelx_estimated_absorpt_t_min 0.325

loop_
_space_group_symop_operation_xyz
'x, y, z'
'-x+1/2, y+1/2, -z+1/2'
'-x, -y, -z'
'x-1/2, -y-1/2, z-1/2'

loop_
_atom_site_label
_atom_site_type_symbol
_atom_site_fract_x
_atom_site_fract_y
_atom_site_fract_z
_atom_site_U_iso_or_equiv
_atom_site_adp_type
_atom_site_occupancy
_atom_site_site_symmetry_order
_atom_site_calc_flag
_atom_site_refinement_flags_posn
_atom_site_refinement_flags_adp
_atom_site_refinement_flags_occupancy
_atom_site_disorder_assembly
_atom_site_disorder_group
Cl1 Cl 0.55802(8) 0.01716(11) 0.40796(8) 0.0894(4) Uani 1 1 d . . . . .
Cl2 Cl 0.82090(12) 0.19198(12) 0.23948(9) 0.1062(5) Uani 1 1 d . . . . .
Cl3 Cl 0.50552(11) 0.75709(9) 0.46331(10) 0.0995(4) Uani 1 1 d . . . . .
O1 O 0.68997(18) 0.27541(19) 0.42003(15) 0.0627(7) Uani 1 1 d . . . . .
N1 N 0.55920(19) 0.3437(2) 0.32923(16) 0.0478(6) Uani 1 1 d . . . . .
H1 H 0.5170 0.3297 0.2839 0.057 Uiso 1 1 calc R . . . .
C1 C 0.6919(2) 0.0972(2) 0.3231(2) 0.0492(8) Uani 1 1 d . . . . .
C2 C 0.7841(3) 0.0936(3) 0.2995(2) 0.0608(9) Uani 1 1 d . . . . .
C3 C 0.8480(3) 0.0114(4) 0.3213(3) 0.0724(12) Uani 1 1 d . . . . .
H3 H 0.9090 0.0104 0.3045 0.087 Uiso 1 1 calc R . . . .
C4 C 0.8208(3) -0.0670(4) 0.3672(3) 0.0744(12) Uani 1 1 d . . . . .
H4 H 0.8632 -0.1224 0.3809 0.089 Uiso 1 1 calc R . . . .
C5 C 0.7320(3) -0.0664(3) 0.3939(2) 0.0659(10) Uani 1 1 d . . . . .
H5 H 0.7140 -0.1201 0.4259 0.079 Uiso 1 1 calc R . . . .
C6 C 0.6698(2) 0.0160(3) 0.3720(2) 0.0528(8) Uani 1 1 d . . . . .
C7 C 0.6195(3) 0.1809(3) 0.2943(2) 0.0632(10) Uani 1 1 d . . . . .
H7A H 0.5533 0.1530 0.2870 0.076 Uiso 1 1 calc R . . . .
H7B H 0.6294 0.2053 0.2391 0.076 Uiso 1 1 calc R . . . .
C8 C 0.6272(2) 0.2705(2) 0.3548(2) 0.0465(7) Uani 1 1 d . . . . .
C9 C 0.5474(2) 0.4397(2) 0.36607(19) 0.0451(7) Uani 1 1 d . . . . .
C10 C 0.6122(2) 0.4784(3) 0.4359(2) 0.0508(8) Uani 1 1 d . . . . .
H10 H 0.6649 0.4388 0.4629 0.061 Uiso 1 1 calc R . . . .
C11 C 0.5983(3) 0.5757(3) 0.4651(2) 0.0574(9) Uani 1 1 d . . . . .
H11 H 0.6422 0.6018 0.5115 0.069 Uiso 1 1 calc R . . . .
C12 C 0.5206(3) 0.6340(3) 0.4264(3) 0.0593(9) Uani 1 1 d . . . . .
C13 C 0.4544(3) 0.5962(3) 0.3580(3) 0.0634(10) Uani 1 1 d . . . . .
H13 H 0.4012 0.6359 0.3321 0.076 Uiso 1 1 calc R . . . .
C14 C 0.4675(3) 0.4991(3) 0.3282(2) 0.0557(8) Uani 1 1 d . . . . .
H14 H 0.4225 0.4731 0.2825 0.067 Uiso 1 1 calc R . . . .
Cl4 Cl 0.37025(12) 0.81605(13) 0.98439(9) 0.1080(5) Uani 1 1 d . . . . .
Cl5 Cl 0.68995(11) 0.95153(17) 0.86637(11) 0.1251(6) Uani 1 1 d . . . . .
Cl6 Cl 0.74619(15) 0.24376(11) 0.81217(12) 0.1220(6) Uani 1 1 d . . . . .
O2 O 0.53723(19) 0.6919(2) 0.85168(16) 0.0659(7) Uani 1 1 d . . . . .
N2 N 0.6758(2) 0.6529(2) 0.94636(19) 0.0615(8) Uani 1 1 d . . . . .
H2 H 0.7178 0.6747 0.9894 0.074 Uiso 1 1 calc R . . . .
C15 C 0.5284(3) 0.8907(3) 0.9219(2) 0.0601(10) Uani 1 1 d . . . . .
C16 C 0.4276(3) 0.9010(3) 0.9274(3) 0.0712(11) Uani 1 1 d . . . . .
C17 C 0.3710(4) 0.9794(4) 0.8868(3) 0.0848(15) Uani 1 1 d . . . . .
H17 H 0.3048 0.9852 0.8908 0.102 Uiso 1 1 calc R . . . .
C18 C 0.4130(5) 1.0480(4) 0.8408(3) 0.0917(17) Uani 1 1 d . . . . .
H18 H 0.3747 1.1014 0.8140 0.110 Uiso 1 1 calc R . . . .
C19 C 0.5094(5) 1.0415(4) 0.8323(3) 0.0955(17) Uani 1 1 d . . . . .
H19 H 0.5366 1.0887 0.7998 0.115 Uiso 1 1 calc R . . . .
C20 C 0.5659(3) 0.9618(3) 0.8740(3) 0.0721(11) Uani 1 1 d . . . . .
C21 C 0.5896(3) 0.8069(3) 0.9689(3) 0.0740(12) Uani 1 1 d . . . . .
H21A H 0.5610 0.7871 1.0175 0.089 Uiso 1 1 calc R . . . .
H21B H 0.6554 0.8332 0.9905 0.089 Uiso 1 1 calc R . . . .
C22 C 0.5981(3) 0.7134(3) 0.9154(2) 0.0563(9) Uani 1 1 d . . . . .
C23 C 0.6927(3) 0.5557(3) 0.9123(2) 0.0551(8) Uani 1 1 d . . . . .
C24 C 0.7809(3) 0.5335(3) 0.8890(3) 0.0718(11) Uani 1 1 d . . . . .
H24 H 0.8299 0.5833 0.8938 0.086 Uiso 1 1 calc R . . . .
C25 C 0.7978(3) 0.4374(4) 0.8584(3) 0.0832(13) Uani 1 1 d . . . . .
H25 H 0.8581 0.4222 0.8432 0.100 Uiso 1 1 calc R . . . .
C26 C 0.7254(4) 0.3648(3) 0.8507(3) 0.0734(12) Uani 1 1 d . . . . .
C27 C 0.6362(3) 0.3865(3) 0.8727(3) 0.0704(11) Uani 1 1 d . . . . .
H27 H 0.5866 0.3374 0.8659 0.084 Uiso 1 1 calc R . . . .
C28 C 0.6208(3) 0.4808(3) 0.9045(2) 0.0623(9) Uani 1 1 d . . . . .
H28 H 0.5611 0.4948 0.9213 0.075 Uiso 1 1 calc R . . . .

loop_
_atom_site_aniso_label
_atom_site_aniso_U_11
_atom_site_aniso_U_22
_atom_site_aniso_U_33
_atom_site_aniso_U_23
_atom_site_aniso_U_13
_atom_site_aniso_U_12
Cl1 0.0656(6) 0.1121(10) 0.0940(8) -0.0059(7) 0.0241(6) 0.0011(6)
Cl2 0.1333(12) 0.0964(9) 0.0901(8) 0.0019(7) 0.0241(8) -0.0422(8)
Cl3 0.1220(10) 0.0547(6) 0.1243(11) -0.0173(6) 0.0294(8) 0.0170(6)
O1 0.0627(15) 0.0566(14) 0.0553(14) -0.0126(11) -0.0242(12) 0.0159(12)
N1 0.0473(14) 0.0499(15) 0.0394(13) -0.0042(11) -0.0095(11) 0.0072(12)
C1 0.0530(18) 0.0462(17) 0.0415(16) -0.0099(14) -0.0092(14) 0.0054(14)
C2 0.063(2) 0.066(2) 0.0498(19) -0.0122(17) 0.0012(16) -0.0099(18)
C3 0.050(2) 0.096(3) 0.068(2) -0.021(2) 0.0021(18) 0.014(2)
C4 0.078(3) 0.069(3) 0.068(2) -0.009(2) -0.006(2) 0.032(2)
C5 0.080(3) 0.056(2) 0.057(2) 0.0008(17) -0.0004(19) 0.0145(19)
C6 0.0502(18) 0.055(2) 0.0489(18) -0.0078(15) -0.0022(15) 0.0046(15)
C7 0.069(2) 0.053(2) 0.055(2) -0.0092(16) -0.0209(17) 0.0130(17)
C8 0.0460(17) 0.0453(17) 0.0431(16) -0.0010(13) -0.0051(14) 0.0051(13)
C9 0.0473(16) 0.0455(17) 0.0416(15) 0.0020(13) 0.0060(13) 0.0051(14)
C10 0.0476(17) 0.0520(19) 0.0498(17) -0.0035(14) 0.0014(14) 0.0048(14)
C11 0.060(2) 0.055(2) 0.0565(19) -0.0089(16) 0.0096(16) -0.0051(17)
C12 0.067(2) 0.0475(19) 0.068(2) 0.0008(16) 0.0243(19) 0.0060(17)
C13 0.062(2) 0.061(2) 0.068(2) 0.0113(18) 0.0121(18) 0.0205(18)
C14 0.0531(19) 0.060(2) 0.0508(18) 0.0040(16) 0.0007(15) 0.0130(16)
Cl4 0.1155(11) 0.1216(11) 0.0872(8) -0.0218(8) 0.0198(7) -0.0383(9)
Cl5 0.0908(9) 0.1775(17) 0.1081(11) -0.0263(11) 0.0210(8) -0.0301(10)
Cl6 0.1558(14) 0.0678(8) 0.1305(12) -0.0226(8) -0.0037(10) 0.0291(8)
O2 0.0650(15) 0.0632(15) 0.0552(14) -0.0146(12) -0.0257(12) 0.0103(12)
N2 0.0576(17) 0.0593(18) 0.0549(16) -0.0095(14) -0.0226(14) 0.0050(14)
C15 0.065(2) 0.055(2) 0.0500(18) -0.0173(16) -0.0168(17) 0.0072(17)
C16 0.081(3) 0.068(2) 0.056(2) -0.0249(19) -0.0115(19) 0.000(2)
C17 0.074(3) 0.089(3) 0.080(3) -0.040(3) -0.017(2) 0.021(3)
C18 0.115(4) 0.064(3) 0.076(3) -0.021(2) -0.037(3) 0.024(3)
C19 0.146(5) 0.061(3) 0.066(3) -0.008(2) -0.015(3) -0.020(3)
C20 0.078(3) 0.071(3) 0.060(2) -0.018(2) -0.007(2) -0.010(2)
C21 0.081(3) 0.069(2) 0.058(2) -0.0158(19) -0.026(2) 0.014(2)
C22 0.058(2) 0.055(2) 0.0474(18) -0.0057(15) -0.0112(16) 0.0055(16)
C23 0.055(2) 0.0533(19) 0.0482(17) 0.0004(15) -0.0143(15) 0.0036(16)
C24 0.056(2) 0.070(3) 0.084(3) -0.007(2) -0.002(2) -0.0054(19)
C25 0.068(3) 0.085(3) 0.091(3) -0.012(3) 0.003(2) 0.017(2)
C26 0.090(3) 0.056(2) 0.065(2) -0.0041(18) -0.010(2) 0.012(2)
C27 0.082(3) 0.052(2) 0.070(2) 0.0054(18) -0.006(2) -0.006(2)
C28 0.059(2) 0.066(2) 0.057(2) 0.0045(17) -0.0033(17) 0.0009(18)

loop_
_atom_type_symbol
_atom_type_description
_atom_type_scat_dispersion_real
_atom_type_scat_dispersion_imag
_atom_type_scat_source
C C 0.0181 0.0091 'International Tables Vol C Tables 4.2.6.8 and 6.1.1.4'
H H 0.0000 0.0000 'International Tables Vol C Tables 4.2.6.8 and 6.1.1.4'
Cl Cl 0.3639 0.7018 'International Tables Vol C Tables 4.2.6.8 and 6.1.1.4'
N N 0.0311 0.0180 'International Tables Vol C Tables 4.2.6.8 and 6.1.1.4'
O O 0.0492 0.0322 'International Tables Vol C Tables 4.2.6.8 and 6.1.1.4'

loop_
_geom_angle_atom_site_label_1
_geom_angle_atom_site_label_2
_geom_angle_atom_site_label_3
_geom_angle
_geom_angle_site_symmetry_1
_geom_angle_site_symmetry_3
C8 N1 C9 129.3(3) . .
C2 C1 C7 122.2(4) . .
C6 C1 C2 115.7(3) . .
C6 C1 C7 122.1(3) . .
C1 C2 Cl2 120.0(3) . .
C3 C2 Cl2 118.3(3) . .
C3 C2 C1 121.7(4) . .
C4 C3 C2 119.6(4) . .
C3 C4 C5 121.1(4) . .
C4 C5 C6 118.4(4) . .
C1 C6 Cl1 118.7(3) . .
C5 C6 Cl1 118.0(3) . .
C5 C6 C1 123.3(4) . .
C1 C7 C8 114.1(3) . .
O1 C8 N1 124.2(3) . .
O1 C8 C7 122.6(3) . .
N1 C8 C7 113.2(3) . .
C10 C9 N1 123.6(3) . .
C10 C9 C14 119.0(3) . .
C14 C9 N1 117.4(3) . .
C11 C10 C9 119.9(3) . .
C12 C11 C10 120.5(3) . .
C11 C12 Cl3 119.7(3) . .
C11 C12 C13 120.5(3) . .
C13 C12 Cl3 119.8(3) . .
C12 C13 C14 119.6(3) . .
C13 C14 C9 120.5(3) . .
C22 N2 C23 124.1(3) . .
C16 C15 C21 120.5(4) . .
C20 C15 C16 116.7(4) . .
C20 C15 C21 122.9(4) . .
C15 C16 Cl4 121.7(3) . .
C17 C16 Cl4 117.0(4) . .
C17 C16 C15 121.3(5) . .
C18 C17 C16 119.1(5) . .
C17 C18 C19 122.4(5) . .
C18 C19 C20 117.9(5) . .
C15 C20 Cl5 117.8(3) . .
C15 C20 C19 122.7(5) . .
C19 C20 Cl5 119.5(4) . .
C15 C21 C22 114.0(3) . .
O2 C22 N2 123.0(3) . .
O2 C22 C21 122.8(3) . .
N2 C22 C21 114.1(3) . .
C24 C23 N2 120.8(3) . .
C24 C23 C28 119.0(4) . .
C28 C23 N2 120.2(4) . .
C23 C24 C25 120.3(4) . .
C26 C25 C24 119.6(4) . .
C25 C26 Cl6 119.8(4) . .
C25 C26 C27 120.6(4) . .
C27 C26 Cl6 119.6(4) . .
C28 C27 C26 119.4(4) . .
C27 C28 C23 121.0(4) . .

loop_
_geom_bond_atom_site_label_1
_geom_bond_atom_site_label_2
_geom_bond_distance
_geom_bond_site_symmetry_2
Cl1 C6 1.742(4) .
Cl2 C2 1.735(4) .
Cl3 C12 1.740(4) .
O1 C8 1.225(4) .
N1 C8 1.348(4) .
N1 C9 1.409(4) .
C1 C2 1.392(5) .
C1 C6 1.385(5) .
C1 C7 1.494(5) .
C2 C3 1.392(6) .
C3 C4 1.352(7) .
C4 C5 1.370(6) .
C5 C6 1.380(5) .
C7 C8 1.510(5) .
C9 C10 1.387(5) .
C9 C14 1.390(5) .
C10 C11 1.381(5) .
C11 C12 1.365(5) .
C12 C13 1.378(6) .
C13 C14 1.378(5) .
Cl4 C16 1.719(5) .
Cl5 C20 1.743(5) .
Cl6 C26 1.741(4) .
O2 C22 1.225(4) .
N2 C22 1.348(5) .
N2 C23 1.418(5) .
C15 C16 1.415(6) .
C15 C20 1.364(6) .
C15 C21 1.496(5) .
C16 C17 1.376(7) .
C17 C18 1.355(8) .
C18 C19 1.364(9) .
C19 C20 1.393(7) .
C21 C22 1.508(5) .
C23 C24 1.368(6) .
C23 C28 1.383(5) .
C24 C25 1.384(7) .
C25 C26 1.366(7) .
C26 C27 1.369(7) .
C27 C28 1.365(6) .

loop_
_geom_hbond_atom_site_label_D
_geom_hbond_atom_site_label_H
_geom_hbond_atom_site_label_A
_geom_hbond_distance_DH
_geom_hbond_distance_HA
_geom_hbond_distance_DA
_geom_hbond_angle_DHA
_geom_hbond_site_symmetry_A
N1 H1 O2 0.86 2.17 2.982(3) 156.9 3_666
N2 H2 O1 0.86 2.18 3.011(4) 162.1 2_656
